data_1571235
loop_
_publ_author_name
'M Zahir, F Zahra'
'Hay, Moya A.'
'Janetzki, Jett T.'
'Gable, Robert W.'
'Goerigk, Lars'
'Boskovic, Colette'

_publ_section_title
;
 Predicting valence tautomerism in diverse cobalt-dioxolene complexes:
 elucidation of the role of ligands and solvent.
;
_journal_issue 15
_journal_name_full 'Chemical science'
_journal_page_first 5694
_journal_page_last 5710
_journal_paper_doi 10.1039/d3sc04493a
_journal_volume 15
_journal_year 2024
_chemical_formula_moiety 'C30 H34 Co N4 O2, C24 H20 B'
_chemical_formula_sum 'C54 H54 B Co N4 O2'
_chemical_formula_weight 860.75
_space_group_crystal_system monoclinic
_space_group_IT_number 14
_space_group_name_Hall '-P 2yn'
_space_group_name_H-M_alt 'P 1 21/n 1'
_atom_sites_solution_hydrogens geom
_audit_creation_date 2023-05-19
_audit_creation_method
;
Olex2 1.5
(compiled 2023.03.06 svn.rbb2c1857 for OlexSys, GUI svn.r6748)
;
_audit_update_record
;
2023-08-08 deposited with the CCDC.	2024-03-11 downloaded from the CCDC.
;
_cell_angle_alpha 90
_cell_angle_beta 95.56(3)
_cell_angle_gamma 90
_cell_formula_units_Z 4
_cell_length_a 20.581(4)
_cell_length_b 9.7470(19)
_cell_length_c 23.342(5)
_cell_measurement_reflns_used 1109
_cell_measurement_temperature 327.0(2)
_cell_measurement_theta_max 24.22
_cell_measurement_theta_min 2.49
_cell_volume 4660.4(16)
_computing_cell_refinement 'XDS (Kabsch, 2010)'
_computing_data_collection 'AS QEGUI'
_computing_data_reduction 'XDS (Kabsch, 2010)'
_computing_molecular_graphics 'Olex2 1.5 (Dolomanov et al., 2009)'
_computing_publication_material 'Olex2 1.5 (Dolomanov et al., 2009)'
_computing_structure_refinement 'SHELXL 2019/3 (Sheldrick, 2015)'
_computing_structure_solution 'SHELXT  (Sheldrick, 2015)'
_diffrn_ambient_temperature 327.0(2)
_diffrn_detector_area_resol_mean 13.3
_diffrn_measured_fraction_theta_full 0.994
_diffrn_measured_fraction_theta_max 0.838
_diffrn_measurement_device_type 'MX2 Beamline Australian Synchrotron'
_diffrn_measurement_method 'Omega Scan'
_diffrn_radiation_monochromator 'Silicon Double Crystal'
_diffrn_radiation_type Synchrotron
_diffrn_radiation_wavelength 0.71073
_diffrn_reflns_av_R_equivalents 0.0571
_diffrn_reflns_av_unetI/netI 0.0331
_diffrn_reflns_Laue_measured_fraction_full 0.994
_diffrn_reflns_Laue_measured_fraction_max 0.838
_diffrn_reflns_limit_h_max 30
_diffrn_reflns_limit_h_min -30
_diffrn_reflns_limit_k_max 14
_diffrn_reflns_limit_k_min -14
_diffrn_reflns_limit_l_max 34
_diffrn_reflns_limit_l_min -34
_diffrn_reflns_number 85136
_diffrn_reflns_point_group_measured_fraction_full 0.994
_diffrn_reflns_point_group_measured_fraction_max 0.838
_diffrn_reflns_theta_full 25.242
_diffrn_reflns_theta_max 32.230
_diffrn_reflns_theta_min 1.388
_diffrn_source 'MX2 Beamline Australian Synchrotron'
_exptl_absorpt_coefficient_mu 0.413
_exptl_absorpt_correction_T_max 0.7464
_exptl_absorpt_correction_T_min 0.6217
_exptl_absorpt_correction_type multi-scan
_exptl_absorpt_process_details 'sadabs (Bruker, 2001)'
_exptl_crystal_colour 'Dark Purple'
_exptl_crystal_density_diffrn 1.227
_exptl_crystal_description needle
_exptl_crystal_F_000 1816
_exptl_crystal_recrystallization_method 'grown by slow evaporation from dichloromethane/hexane'
_exptl_crystal_size_max 0.3
_exptl_crystal_size_mid 0.1
_exptl_crystal_size_min 0.02
_refine_diff_density_max 1.070
_refine_diff_density_min -0.723
_refine_diff_density_rms 0.087
_refine_ls_extinction_coef 0.0315(19)
_refine_ls_extinction_expression Fc^*^=kFc[1+0.001xFc^2^\l^3^/sin(2\q)]^-1/4^
_refine_ls_extinction_method 'SHELXL-2019/2 (Sheldrick 2019)'
_refine_ls_goodness_of_fit_ref 1.069
_refine_ls_hydrogen_treatment constr
_refine_ls_matrix_type full
_refine_ls_number_parameters 578
_refine_ls_number_reflns 13826
_refine_ls_number_restraints 1
_refine_ls_restrained_S_all 1.069
_refine_ls_R_factor_all 0.0855
_refine_ls_R_factor_gt 0.0724
_refine_ls_shift/su_max 0.000
_refine_ls_shift/su_mean 0.000
_refine_ls_structure_factor_coef Fsqd
_refine_ls_weighting_details 'w=1/[\s^2^(Fo^2^)+(0.1302P)^2^+1.1006P] where P=(Fo^2^+2Fc^2^)/3'
_refine_ls_weighting_scheme calc
_refine_ls_wR_factor_gt 0.2163
_refine_ls_wR_factor_ref 0.2354
_reflns_Friedel_coverage 0.000
_reflns_number_gt 10442
_reflns_number_total 13826
_reflns_threshold_expression 'I > 2\s(I)'
_cod_data_source_file d3sc04493a3.cif
_cod_data_source_block zz1130_325k_0061m
_cod_depositor_comments 'Adding full bibliography for 1571222--1571238.cif.'
_cod_database_code 1571235
_shelx_shelxl_version_number 2019/3
_shelx_space_group_comment
;
The symmetry employed for this shelxl refinement is uniquely defined
by the following loop, which should always be used as a source of
symmetry information in preference to the above space-group names.
They are only intended as comments.
;
_diffrn_measurement_detector_type 'Dectris Eiger 16M'
_olex2_refinement_description
;
1. Fixed Uiso
 At 1.2 times of:
  All C(H) groups, All C(H,H) groups
 At 1.5 times of:
  All C(H,H,H) groups
2. Others
 1*[Sof(H28)+Sof(C29)+Sof(H29A)+Sof(H29B)+Sof(H29C)]+1*[Sof(H22)+Sof(C30)+
 Sof(H30A)+Sof(H30B)+Sof(H30C)]+1*[Sof(H11)+Sof(C31)+Sof(H31A)+Sof(H31B)+
 Sof(H31C)]=2 with esd of 0.00001
 Sof(H28)=1-FVAR(1)
 Sof(C29)=Sof(H29A)=Sof(H29B)=Sof(H29C)=FVAR(1)
 Sof(H22)=1-FVAR(2)
 Sof(C30)=Sof(H30A)=Sof(H30B)=Sof(H30C)=FVAR(2)
 Sof(H11)=1-FVAR(3)
 Sof(C31)=Sof(H31A)=Sof(H31B)=Sof(H31C)=FVAR(3)
3.a Secondary CH2 refined with riding coordinates:
 C16(H16A,H16B), C17(H17A,H17B), C23(H23A,H23B)
3.b Aromatic/amide H refined with riding coordinates:
 C3(H3), C4(H4), C6(H6), C11(H11), C12(H12), C13(H13), C14(H14), C19(H19),
 C20(H20), C21(H21), C22(H22), C25(H25), C26(H26), C27(H27), C28(H28), C33(H33),
  C34(H34), C35(H35), C36(H36), C37(H37), C39(H39), C40(H40), C41(H41),
 C42(H42), C43(H43), C45(H45), C46(H46), C47(H47), C48(H48), C49(H49), C50(H50),
  C52(H52), C53(H53), C54(H54), C55(H55)
3.c Idealised Me refined as rotating group:
 C8(H8A,H8B,H8C), C9(H9A,H9B,H9C), C10(H10A,H10B,H10C), C29(H29A,H29B,H29C),
 C30(H30A,H30B,H30C), C31(H31A,H31B,H31C)
;
_olex2_submission_special_instructions 'No special instructions were received'

loop_
_space_group_symop_operation_xyz
'x, y, z'
'-x+1/2, y+1/2, -z+1/2'
'-x, -y, -z'
'x-1/2, -y-1/2, z-1/2'

loop_
_atom_site_label
_atom_site_type_symbol
_atom_site_fract_x
_atom_site_fract_y
_atom_site_fract_z
_atom_site_U_iso_or_equiv
_atom_site_adp_type
_atom_site_occupancy
_atom_site_site_symmetry_order
_atom_site_calc_flag
_atom_site_refinement_flags_posn
_atom_site_refinement_flags_adp
_atom_site_refinement_flags_occupancy
_atom_site_disorder_assembly
_atom_site_disorder_group
Co1 Co 0.21316(2) 0.54170(3) 0.49483(2) 0.05584(13) Uani 1 1 d . . . . .
O1 O 0.20407(13) 0.5575(2) 0.57642(10) 0.0884(6) Uani 1 1 d . . . . .
O2 O 0.17051(11) 0.7334(3) 0.49282(10) 0.0899(6) Uani 1 1 d . . . . .
N1 N 0.12087(9) 0.4556(2) 0.46862(8) 0.0601(4) Uani 1 1 d . . . . .
N2 N 0.24583(10) 0.3369(2) 0.48606(8) 0.0616(4) Uani 1 1 d . . . . .
N3 N 0.30256(10) 0.6409(2) 0.49093(8) 0.0617(4) Uani 1 1 d . . . . .
N4 N 0.21866(9) 0.54580(16) 0.40684(7) 0.0496(4) Uani 1 1 d . . . . .
C1 C 0.17806(12) 0.6795(3) 0.58947(11) 0.0636(5) Uani 1 1 d . . . . .
C2 C 0.16015(13) 0.7666(3) 0.54401(12) 0.0741(7) Uani 1 1 d . . . . .
C3 C 0.12956(16) 0.8930(3) 0.55851(16) 0.0882(9) Uani 1 1 d . . . . .
H3 H 0.114954 0.954329 0.529556 0.106 Uiso 1 1 calc R U . . .
C4 C 0.12176(16) 0.9238(3) 0.61537(16) 0.0838(8) Uani 1 1 d . . . . .
H4 H 0.102382 1.006710 0.623726 0.101 Uiso 1 1 calc R U . . .
C5 C 0.14252(12) 0.8324(3) 0.66204(13) 0.0737(6) Uani 1 1 d . . . . .
C6 C 0.16959(15) 0.7114(3) 0.64761(14) 0.0801(7) Uani 1 1 d . . . . .
H6 H 0.182784 0.648458 0.676348 0.096 Uiso 1 1 calc R U . . .
C7 C 0.13305(18) 0.8799(4) 0.72187(15) 0.0908(9) Uani 1 1 d . . . . .
C8 C 0.1594(4) 0.7702(7) 0.7661(2) 0.181(3) Uani 1 1 d . . . . .
H8A H 0.127431 0.698980 0.767932 0.271 Uiso 1 1 calc R U . . .
H8B H 0.168052 0.811934 0.803266 0.271 Uiso 1 1 calc R U . . .
H8C H 0.198943 0.731679 0.754402 0.271 Uiso 1 1 calc R U . . .
C9 C 0.0611(2) 0.9044(6) 0.7290(2) 0.1187(13) Uani 1 1 d . . . . .
H9A H 0.045060 0.978087 0.704287 0.178 Uiso 1 1 calc R U . . .
H9B H 0.056363 0.928165 0.768322 0.178 Uiso 1 1 calc R U . . .
H9C H 0.036734 0.822540 0.719015 0.178 Uiso 1 1 calc R U . . .
C10 C 0.1724(3) 1.0034(7) 0.7386(3) 0.168(3) Uani 1 1 d . . . . .
H10A H 0.217642 0.984548 0.735334 0.252 Uiso 1 1 calc R U . . .
H10B H 0.166551 1.027359 0.777667 0.252 Uiso 1 1 calc R U . . .
H10C H 0.158370 1.078192 0.713655 0.252 Uiso 1 1 calc R U . . .
C11 C 0.08057(16) 0.3902(5) 0.50090(13) 0.0948(10) Uani 1 1 d . . . . .
H11 H 0.089392 0.390366 0.540732 0.114 Uiso 0.490(3) 1 calc R U P A 2
C12 C 0.02630(18) 0.3225(6) 0.47629(17) 0.1229(16) Uani 1 1 d . . . . .
H12 H -0.001108 0.277286 0.499485 0.148 Uiso 1 1 calc R U . . .
C13 C 0.01265(18) 0.3215(5) 0.41868(18) 0.1166(15) Uani 1 1 d . . . . .
H13 H -0.024229 0.276355 0.401960 0.140 Uiso 1 1 calc R U . . .
C14 C 0.05374(15) 0.3878(4) 0.38489(13) 0.0876(9) Uani 1 1 d . . . . .
H14 H 0.045639 0.387412 0.344996 0.105 Uiso 1 1 calc R U . . .
C15 C 0.10739(11) 0.4552(2) 0.41162(10) 0.0591(5) Uani 1 1 d . . . . .
C16 C 0.15148(12) 0.5395(3) 0.37767(10) 0.0649(6) Uani 1 1 d . . . . .
H16A H 0.152645 0.499679 0.339711 0.078 Uiso 1 1 calc R U . . .
H16B H 0.134095 0.631788 0.372945 0.078 Uiso 1 1 calc R U . . .
C17 C 0.25802(12) 0.4265(3) 0.39184(9) 0.0594(5) Uani 1 1 d . . . . .
H17A H 0.303779 0.452058 0.395056 0.071 Uiso 1 1 calc R U . . .
H17B H 0.245445 0.400477 0.352210 0.071 Uiso 1 1 calc R U . . .
C18 C 0.24901(10) 0.3070(2) 0.43016(10) 0.0575(5) Uani 1 1 d . . . . .
C19 C 0.24674(15) 0.1740(3) 0.41043(17) 0.0864(9) Uani 1 1 d . . . . .
H19 H 0.246748 0.155389 0.371361 0.104 Uiso 1 1 calc R U . . .
C20 C 0.24445(19) 0.0687(3) 0.4497(2) 0.1053(13) Uani 1 1 d . . . . .
H20 H 0.242832 -0.022147 0.437457 0.126 Uiso 1 1 calc R U . . .
C21 C 0.24459(19) 0.0987(4) 0.5060(2) 0.1047(12) Uani 1 1 d . . . . .
H21 H 0.244689 0.028189 0.532831 0.126 Uiso 1 1 calc R U . . .
C22 C 0.24460(17) 0.2319(3) 0.52399(15) 0.0876(8) Uani 1 1 d . . . . .
H22 H 0.243747 0.251015 0.562951 0.105 Uiso 0.305(3) 1 calc R U P B 2
C23 C 0.25136(12) 0.6755(3) 0.39437(11) 0.0647(5) Uani 1 1 d . . . . .
H23A H 0.220491 0.750743 0.394023 0.078 Uiso 1 1 calc R U . . .
H23B H 0.267588 0.670438 0.356777 0.078 Uiso 1 1 calc R U . . .
C24 C 0.30725(11) 0.7003(2) 0.43986(11) 0.0604(5) Uani 1 1 d . . . . .
C25 C 0.35905(14) 0.7838(3) 0.42912(15) 0.0770(7) Uani 1 1 d . . . . .
H25 H 0.361476 0.822802 0.393040 0.092 Uiso 1 1 calc R U . . .
C26 C 0.40723(15) 0.8075(3) 0.47373(18) 0.0903(9) Uani 1 1 d . . . . .
H26 H 0.441889 0.865728 0.468275 0.108 Uiso 1 1 calc R U . . .
C27 C 0.40374(15) 0.7462(3) 0.52482(16) 0.0873(9) Uani 1 1 d . . . . .
H27 H 0.436092 0.762079 0.554744 0.105 Uiso 1 1 calc R U . . .
C28 C 0.35185(15) 0.6588(3) 0.53330(12) 0.0784(7) Uani 1 1 d . . . . .
H28 H 0.351028 0.612588 0.568085 0.094 Uiso 0.205(3) 1 calc R U P C 2
C29 C 0.3521(2) 0.5741(6) 0.58742(16) 0.1019(15) Uani 0.795(3) 1 d . . P C 1
H29A H 0.316657 0.602284 0.608602 0.153 Uiso 0.795(3) 1 calc R U P C 1
H29B H 0.392682 0.587100 0.610702 0.153 Uiso 0.795(3) 1 calc R U P C 1
H29C H 0.347057 0.478862 0.577396 0.153 Uiso 0.795(3) 1 calc R U P C 1
C30 C 0.2384(4) 0.2600(6) 0.5855(2) 0.132(3) Uani 0.695(3) 1 d . . P B 1
H30A H 0.218390 0.182815 0.602377 0.199 Uiso 0.695(3) 1 calc R U P B 1
H30B H 0.211778 0.340034 0.588890 0.199 Uiso 0.695(3) 1 calc R U P B 1
H30C H 0.280866 0.275520 0.605236 0.199 Uiso 0.695(3) 1 calc R U P B 1
C31 C 0.0982(5) 0.3640(16) 0.5647(4) 0.167(6) Uani 0.510(3) 1 d . . P A 1
H31A H 0.143211 0.386930 0.574708 0.251 Uiso 0.510(3) 1 calc R U P A 1
H31B H 0.091301 0.268921 0.572939 0.251 Uiso 0.510(3) 1 calc R U P A 1
H31C H 0.071171 0.419633 0.586643 0.251 Uiso 0.510(3) 1 calc R U P A 1
C32 C 0.44113(10) 0.2475(2) 0.35387(10) 0.0581(5) Uani 1 1 d . . . . .
C33 C 0.41743(12) 0.1862(3) 0.40182(11) 0.0697(6) Uani 1 1 d . . . . .
H33 H 0.403995 0.095132 0.399404 0.084 Uiso 1 1 calc R U . . .
C34 C 0.41329(14) 0.2572(4) 0.45308(13) 0.0895(10) Uani 1 1 d . . . . .
H34 H 0.397871 0.212617 0.484288 0.107 Uiso 1 1 calc R U . . .
C35 C 0.43165(16) 0.3916(5) 0.45800(17) 0.1007(13) Uani 1 1 d . . . . .
H35 H 0.428980 0.438660 0.492344 0.121 Uiso 1 1 calc R U . . .
C36 C 0.45380(17) 0.4553(4) 0.41219(19) 0.0964(12) Uani 1 1 d . . . . .
H36 H 0.465931 0.547093 0.415044 0.116 Uiso 1 1 calc R U . . .
C37 C 0.45866(13) 0.3848(3) 0.36064(14) 0.0763(7) Uani 1 1 d . . . . .
H37 H 0.474110 0.431123 0.329887 0.092 Uiso 1 1 calc R U . . .
C38 C 0.44695(12) 0.2483(3) 0.23782(10) 0.0645(5) Uani 1 1 d . . . . .
C39 C 0.40102(15) 0.3532(3) 0.22920(14) 0.0819(8) Uani 1 1 d . . . . .
H39 H 0.376581 0.375135 0.259415 0.098 Uiso 1 1 calc R U . . .
C40 C 0.3895(2) 0.4267(4) 0.1786(2) 0.1087(14) Uani 1 1 d . . . . .
H40 H 0.358282 0.495947 0.175684 0.130 Uiso 1 1 calc R U . . .
C41 C 0.4234(3) 0.3982(6) 0.1332(2) 0.131(2) Uani 1 1 d . . . . .
H41 H 0.416244 0.448112 0.099238 0.157 Uiso 1 1 calc R U . . .
C42 C 0.4695(3) 0.2924(6) 0.13840(15) 0.1192(16) Uani 1 1 d . . . . .
H42 H 0.492757 0.270817 0.107386 0.143 Uiso 1 1 calc R U . . .
C43 C 0.48088(17) 0.2188(4) 0.18975(12) 0.0863(8) Uani 1 1 d . . . . .
H43 H 0.511623 0.148579 0.192234 0.104 Uiso 1 1 calc R U . . .
C44 C 0.53369(11) 0.1123(2) 0.31442(10) 0.0604(5) Uani 1 1 d . . . . .
C45 C 0.58657(13) 0.1816(3) 0.29510(15) 0.0793(7) Uani 1 1 d . . . . .
H45 H 0.578234 0.250969 0.268036 0.095 Uiso 1 1 calc R U . . .
C46 C 0.65114(14) 0.1524(4) 0.31416(19) 0.0982(10) Uani 1 1 d . . . . .
H46 H 0.684690 0.202420 0.300153 0.118 Uiso 1 1 calc R U . . .
C47 C 0.66526(16) 0.0509(4) 0.35322(19) 0.0981(11) Uani 1 1 d . . . . .
H47 H 0.708399 0.029097 0.365337 0.118 Uiso 1 1 calc R U . . .
C48 C 0.61522(18) -0.0187(4) 0.37448(16) 0.0921(9) Uani 1 1 d . . . . .
H48 H 0.624426 -0.086798 0.401982 0.110 Uiso 1 1 calc R U . . .
C49 C 0.55014(14) 0.0114(3) 0.35525(12) 0.0760(7) Uani 1 1 d . . . . .
H49 H 0.516974 -0.037713 0.370305 0.091 Uiso 1 1 calc R U . . .
C50 C 0.42814(15) -0.1048(3) 0.27331(12) 0.0733(6) Uani 1 1 d . . . . .
H50 H 0.472553 -0.121625 0.272693 0.088 Uiso 1 1 calc R U . . .
C51 C 0.40797(11) 0.0265(2) 0.28630(9) 0.0560(5) Uani 1 1 d . . . . .
C52 C 0.34044(12) 0.0442(3) 0.28544(11) 0.0673(6) Uani 1 1 d . . . . .
H52 H 0.324393 0.130526 0.293584 0.081 Uiso 1 1 calc R U . . .
C53 C 0.29647(15) -0.0620(4) 0.27288(12) 0.0833(9) Uani 1 1 d . . . . .
H53 H 0.251896 -0.045869 0.272534 0.100 Uiso 1 1 calc R U . . .
C54 C 0.31833(18) -0.1901(4) 0.26105(12) 0.0891(10) Uani 1 1 d . . . . .
H54 H 0.288884 -0.261526 0.252993 0.107 Uiso 1 1 calc R U . . .
C55 C 0.3843(2) -0.2127(3) 0.26115(14) 0.0916(9) Uani 1 1 d . . . . .
H55 H 0.399717 -0.299673 0.253135 0.110 Uiso 1 1 calc R U . . .
B1 B 0.45719(11) 0.1586(3) 0.29711(10) 0.0548(5) Uani 1 1 d . . . . .

loop_
_atom_site_aniso_label
_atom_site_aniso_U_11
_atom_site_aniso_U_22
_atom_site_aniso_U_33
_atom_site_aniso_U_23
_atom_site_aniso_U_13
_atom_site_aniso_U_12
Co1 0.05695(19) 0.0607(2) 0.05055(18) -0.00638(11) 0.00877(13) 0.00097(11)
O1 0.1037(15) 0.0870(14) 0.0746(12) 0.0118(10) 0.0093(11) 0.0222(11)
O2 0.0858(13) 0.0962(15) 0.0876(14) 0.0319(12) 0.0073(11) 0.0085(11)
N1 0.0532(9) 0.0765(12) 0.0511(9) -0.0015(8) 0.0083(7) -0.0035(8)
N2 0.0653(10) 0.0627(10) 0.0563(9) 0.0067(8) 0.0025(8) 0.0031(8)
N3 0.0650(10) 0.0669(11) 0.0524(9) -0.0127(8) 0.0009(8) 0.0019(8)
N4 0.0539(8) 0.0535(9) 0.0407(7) 0.0025(6) 0.0010(6) -0.0043(6)
C1 0.0615(11) 0.0632(12) 0.0663(13) -0.0009(10) 0.0079(10) 0.0041(9)
C2 0.0650(13) 0.0852(17) 0.0714(14) 0.0242(13) 0.0023(11) -0.0113(12)
C3 0.0793(17) 0.0771(18) 0.109(2) 0.0315(17) 0.0127(16) 0.0098(14)
C4 0.0806(17) 0.0703(15) 0.103(2) 0.0099(15) 0.0228(16) 0.0063(13)
C5 0.0611(12) 0.0737(15) 0.0877(17) -0.0088(13) 0.0152(12) -0.0005(11)
C6 0.0755(15) 0.0801(17) 0.0845(18) 0.0093(14) 0.0072(13) 0.0091(13)
C7 0.0877(19) 0.099(2) 0.088(2) -0.0149(17) 0.0195(16) 0.0129(17)
C8 0.262(8) 0.200(6) 0.081(3) 0.003(3) 0.021(4) 0.116(6)
C9 0.096(2) 0.153(4) 0.113(3) -0.008(3) 0.039(2) 0.014(3)
C10 0.150(5) 0.185(5) 0.176(6) -0.112(5) 0.058(4) -0.052(4)
C11 0.0769(16) 0.147(3) 0.0621(14) 0.0098(17) 0.0169(13) -0.0267(19)
C12 0.087(2) 0.192(5) 0.091(2) 0.024(3) 0.0121(18) -0.059(3)
C13 0.085(2) 0.161(4) 0.100(2) 0.016(2) -0.0084(18) -0.059(2)
C14 0.0752(16) 0.117(2) 0.0670(15) 0.0050(16) -0.0099(13) -0.0297(16)
C15 0.0550(10) 0.0706(13) 0.0505(10) 0.0001(8) -0.0012(9) -0.0039(9)
C16 0.0587(11) 0.0824(16) 0.0512(11) 0.0110(10) -0.0063(9) -0.0085(10)
C17 0.0640(11) 0.0695(12) 0.0462(9) -0.0103(9) 0.0130(9) -0.0029(10)
C18 0.0501(9) 0.0560(11) 0.0663(12) -0.0105(9) 0.0048(9) -0.0004(8)
C19 0.0795(16) 0.0642(15) 0.116(2) -0.0315(16) 0.0096(16) -0.0034(12)
C20 0.095(2) 0.0497(14) 0.170(4) -0.0091(19) 0.004(2) -0.0010(13)
C21 0.099(2) 0.075(2) 0.140(4) 0.033(2) 0.011(2) 0.0086(18)
C22 0.095(2) 0.0825(19) 0.0852(18) 0.0255(15) 0.0102(16) 0.0162(15)
C23 0.0703(13) 0.0620(12) 0.0601(12) 0.0123(10) -0.0022(10) -0.0121(10)
C24 0.0629(11) 0.0489(10) 0.0685(12) -0.0041(9) 0.0022(10) -0.0020(8)
C25 0.0718(14) 0.0615(13) 0.0964(19) 0.0046(13) 0.0014(13) -0.0119(11)
C26 0.0719(15) 0.0692(16) 0.126(3) -0.0126(17) -0.0091(17) -0.0113(13)
C27 0.0733(16) 0.0862(19) 0.097(2) -0.0322(17) -0.0183(15) 0.0013(14)
C28 0.0792(15) 0.0928(19) 0.0607(13) -0.0212(13) -0.0062(12) 0.0062(14)
C29 0.091(3) 0.161(4) 0.0508(16) -0.009(2) -0.0090(17) 0.005(3)
C30 0.240(8) 0.092(3) 0.066(2) 0.025(2) 0.024(4) 0.051(4)
C31 0.138(7) 0.288(16) 0.076(4) 0.018(7) 0.017(5) -0.095(9)
C32 0.0487(9) 0.0646(12) 0.0599(11) -0.0132(9) -0.0012(8) 0.0011(8)
C33 0.0626(12) 0.0863(16) 0.0599(12) -0.0151(11) 0.0046(10) -0.0025(11)
C34 0.0650(14) 0.141(3) 0.0620(14) -0.0270(16) 0.0064(12) 0.0062(16)
C35 0.0707(16) 0.134(3) 0.094(2) -0.065(2) -0.0054(16) 0.0161(18)
C36 0.0779(18) 0.088(2) 0.120(3) -0.053(2) -0.0094(19) 0.0068(14)
C37 0.0684(13) 0.0679(14) 0.0904(18) -0.0206(13) -0.0023(13) -0.0009(11)
C38 0.0652(12) 0.0676(13) 0.0588(11) -0.0043(10) -0.0034(10) -0.0175(10)
C39 0.0785(16) 0.0818(17) 0.0804(17) 0.0125(14) -0.0179(14) -0.0074(13)
C40 0.119(3) 0.097(2) 0.101(3) 0.027(2) -0.040(2) -0.021(2)
C41 0.168(5) 0.128(4) 0.087(3) 0.035(3) -0.040(3) -0.061(4)
C42 0.158(4) 0.141(4) 0.0601(16) -0.007(2) 0.014(2) -0.062(3)
C43 0.098(2) 0.102(2) 0.0595(13) -0.0106(14) 0.0111(13) -0.0288(17)
C44 0.0549(10) 0.0629(12) 0.0629(12) -0.0112(9) 0.0032(9) -0.0010(9)
C45 0.0576(12) 0.0794(17) 0.100(2) 0.0053(15) 0.0042(13) -0.0041(11)
C46 0.0564(13) 0.103(2) 0.134(3) 0.012(2) 0.0054(16) -0.0010(14)
C47 0.0626(15) 0.110(3) 0.119(3) -0.002(2) -0.0045(17) 0.0164(15)
C48 0.090(2) 0.102(2) 0.083(2) 0.0092(17) -0.0023(16) 0.0242(18)
C49 0.0722(15) 0.0893(17) 0.0667(14) 0.0029(13) 0.0070(12) 0.0096(13)
C50 0.0827(16) 0.0665(14) 0.0713(14) -0.0136(12) 0.0107(12) -0.0091(12)
C51 0.0600(11) 0.0612(11) 0.0468(9) -0.0071(8) 0.0049(8) -0.0085(9)
C52 0.0620(12) 0.0808(16) 0.0586(12) -0.0057(10) 0.0031(10) -0.0136(10)
C53 0.0715(15) 0.119(3) 0.0585(13) -0.0020(14) 0.0022(12) -0.0348(16)
C54 0.115(2) 0.092(2) 0.0586(13) -0.0027(13) 0.0005(14) -0.0523(19)
C55 0.124(3) 0.0692(16) 0.0809(18) -0.0159(14) 0.0086(18) -0.0274(17)
B1 0.0536(11) 0.0565(12) 0.0538(11) -0.0075(9) 0.0032(9) -0.0034(9)

loop_
_atom_type_symbol
_atom_type_description
_atom_type_scat_dispersion_real
_atom_type_scat_dispersion_imag
_atom_type_scat_source
C C 0.0033 0.0016 'International Tables Vol C Tables 4.2.6.8 and 6.1.1.4'
H H 0.0000 0.0000 'International Tables Vol C Tables 4.2.6.8 and 6.1.1.4'
B B 0.0013 0.0007 'International Tables Vol C Tables 4.2.6.8 and 6.1.1.4'
Co Co 0.3494 0.9721 'International Tables Vol C Tables 4.2.6.8 and 6.1.1.4'
N N 0.0061 0.0033 'International Tables Vol C Tables 4.2.6.8 and 6.1.1.4'
O O 0.0106 0.0060 'International Tables Vol C Tables 4.2.6.8 and 6.1.1.4'

loop_
_geom_angle_atom_site_label_1
_geom_angle_atom_site_label_2
_geom_angle_atom_site_label_3
_geom_angle
_geom_angle_site_symmetry_1
_geom_angle_site_symmetry_3
_geom_angle_publ_flag
O1 Co1 O2 82.46(9) . . ?
O1 Co1 N1 98.42(10) . . ?
O1 Co1 N2 103.37(8) . . ?
O1 Co1 N3 100.10(10) . . ?
O1 Co1 N4 173.84(8) . . ?
O2 Co1 N1 89.11(9) . . ?
O2 Co1 N2 170.98(9) . . ?
O2 Co1 N3 87.38(9) . . ?
O2 Co1 N4 91.38(8) . . ?
N1 Co1 N2 83.27(8) . . ?
N3 Co1 N1 160.52(8) . . ?
N3 Co1 N2 98.22(8) . . ?
N4 Co1 N1 81.62(8) . . ?
N4 Co1 N2 82.77(7) . . ?
N4 Co1 N3 79.31(7) . . ?
C1 O1 Co1 111.69(17) . . ?
C2 O2 Co1 108.56(18) . . ?
C11 N1 Co1 128.08(19) . . ?
C15 N1 Co1 112.63(15) . . ?
C15 N1 C11 118.8(2) . . ?
C18 N2 Co1 110.05(15) . . ?
C18 N2 C22 118.5(2) . . ?
C22 N2 Co1 128.4(2) . . ?
C24 N3 Co1 112.29(15) . . ?
C24 N3 C28 118.7(2) . . ?
C28 N3 Co1 128.8(2) . . ?
C16 N4 Co1 108.48(14) . . ?
C17 N4 Co1 107.69(12) . . ?
C17 N4 C16 111.53(18) . . ?
C23 N4 Co1 106.42(13) . . ?
C23 N4 C16 111.59(17) . . ?
C23 N4 C17 110.89(19) . . ?
O1 C1 C2 116.7(2) . . ?
O1 C1 C6 119.7(2) . . ?
C2 C1 C6 123.5(3) . . ?
O2 C2 C1 120.5(3) . . ?
O2 C2 C3 123.7(3) . . ?
C1 C2 C3 115.8(3) . . ?
C2 C3 H3 119.8 . . ?
C4 C3 C2 120.3(3) . . ?
C4 C3 H3 119.8 . . ?
C3 C4 H4 118.8 . . ?
C3 C4 C5 122.5(3) . . ?
C5 C4 H4 118.8 . . ?
C4 C5 C7 117.2(3) . . ?
C6 C5 C4 116.6(3) . . ?
C6 C5 C7 126.2(3) . . ?
C1 C6 H6 119.4 . . ?
C5 C6 C1 121.2(3) . . ?
C5 C6 H6 119.4 . . ?
C5 C7 C8 109.8(3) . . ?
C5 C7 C9 111.4(3) . . ?
C9 C7 C8 108.4(4) . . ?
C10 C7 C5 112.3(4) . . ?
C10 C7 C8 103.8(5) . . ?
C10 C7 C9 110.8(4) . . ?
C7 C8 H8A 109.5 . . ?
C7 C8 H8B 109.5 . . ?
C7 C8 H8C 109.5 . . ?
H8A C8 H8B 109.5 . . ?
H8A C8 H8C 109.5 . . ?
H8B C8 H8C 109.5 . . ?
C7 C9 H9A 109.5 . . ?
C7 C9 H9B 109.5 . . ?
C7 C9 H9C 109.5 . . ?
H9A C9 H9B 109.5 . . ?
H9A C9 H9C 109.5 . . ?
H9B C9 H9C 109.5 . . ?
C7 C10 H10A 109.5 . . ?
C7 C10 H10B 109.5 . . ?
C7 C10 H10C 109.5 . . ?
H10A C10 H10B 109.5 . . ?
H10A C10 H10C 109.5 . . ?
H10B C10 H10C 109.5 . . ?
N1 C11 H11 119.4 . . ?
N1 C11 C12 121.2(3) . . ?
N1 C11 C31 122.0(4) . . ?
C12 C11 H11 119.4 . . ?
C12 C11 C31 115.9(5) . . ?
C11 C12 H12 119.9 . . ?
C13 C12 C11 120.2(3) . . ?
C13 C12 H12 119.9 . . ?
C12 C13 H13 120.3 . . ?
C12 C13 C14 119.3(3) . . ?
C14 C13 H13 120.3 . . ?
C13 C14 H14 120.8 . . ?
C13 C14 C15 118.3(3) . . ?
C15 C14 H14 120.8 . . ?
N1 C15 C14 122.2(2) . . ?
N1 C15 C16 116.5(2) . . ?
C14 C15 C16 121.2(2) . . ?
N4 C16 C15 111.34(18) . . ?
N4 C16 H16A 109.4 . . ?
N4 C16 H16B 109.4 . . ?
C15 C16 H16A 109.4 . . ?
C15 C16 H16B 109.4 . . ?
H16A C16 H16B 108.0 . . ?
N4 C17 H17A 109.3 . . ?
N4 C17 H17B 109.3 . . ?
N4 C17 C18 111.69(16) . . ?
H17A C17 H17B 107.9 . . ?
C18 C17 H17A 109.3 . . ?
C18 C17 H17B 109.3 . . ?
N2 C18 C17 115.68(19) . . ?
N2 C18 C19 121.7(3) . . ?
C19 C18 C17 122.5(2) . . ?
C18 C19 H19 120.6 . . ?
C18 C19 C20 118.7(3) . . ?
C20 C19 H19 120.6 . . ?
C19 C20 H20 120.3 . . ?
C21 C20 C19 119.3(3) . . ?
C21 C20 H20 120.3 . . ?
C20 C21 H21 119.7 . . ?
C20 C21 C22 120.5(3) . . ?
C22 C21 H21 119.7 . . ?
N2 C22 C21 121.1(3) . . ?
N2 C22 H22 119.5 . . ?
N2 C22 C30 120.2(4) . . ?
C21 C22 H22 119.5 . . ?
C21 C22 C30 118.5(4) . . ?
N4 C23 H23A 109.8 . . ?
N4 C23 H23B 109.8 . . ?
N4 C23 C24 109.28(18) . . ?
H23A C23 H23B 108.3 . . ?
C24 C23 H23A 109.8 . . ?
C24 C23 H23B 109.8 . . ?
N3 C24 C23 116.3(2) . . ?
N3 C24 C25 122.7(2) . . ?
C25 C24 C23 121.0(2) . . ?
C24 C25 H25 121.0 . . ?
C24 C25 C26 118.0(3) . . ?
C26 C25 H25 121.0 . . ?
C25 C26 H26 120.1 . . ?
C27 C26 C25 119.8(3) . . ?
C27 C26 H26 120.1 . . ?
C26 C27 H27 119.8 . . ?
C26 C27 C28 120.4(3) . . ?
C28 C27 H27 119.8 . . ?
N3 C28 C27 120.2(3) . . ?
N3 C28 H28 119.9 . . ?
N3 C28 C29 118.8(3) . . ?
C27 C28 H28 119.9 . . ?
C27 C28 C29 120.8(3) . . ?
C28 C29 H29A 109.5 . . ?
C28 C29 H29B 109.5 . . ?
C28 C29 H29C 109.5 . . ?
H29A C29 H29B 109.5 . . ?
H29A C29 H29C 109.5 . . ?
H29B C29 H29C 109.5 . . ?
C22 C30 H30A 109.5 . . ?
C22 C30 H30B 109.5 . . ?
C22 C30 H30C 109.5 . . ?
H30A C30 H30B 109.5 . . ?
H30A C30 H30C 109.5 . . ?
H30B C30 H30C 109.5 . . ?
C11 C31 H31A 109.5 . . ?
C11 C31 H31B 109.5 . . ?
C11 C31 H31C 109.5 . . ?
H31A C31 H31B 109.5 . . ?
H31A C31 H31C 109.5 . . ?
H31B C31 H31C 109.5 . . ?
C33 C32 B1 122.2(2) . . ?
C37 C32 C33 115.3(2) . . ?
C37 C32 B1 121.9(2) . . ?
C32 C33 H33 119.0 . . ?
C34 C33 C32 122.1(3) . . ?
C34 C33 H33 119.0 . . ?
C33 C34 H34 119.7 . . ?
C35 C34 C33 120.6(3) . . ?
C35 C34 H34 119.7 . . ?
C34 C35 H35 120.5 . . ?
C36 C35 C34 119.0(3) . . ?
C36 C35 H35 120.5 . . ?
C35 C36 H36 119.6 . . ?
C35 C36 C37 120.8(3) . . ?
C37 C36 H36 119.6 . . ?
C32 C37 C36 122.1(3) . . ?
C32 C37 H37 119.0 . . ?
C36 C37 H37 119.0 . . ?
C39 C38 C43 114.6(3) . . ?
C39 C38 B1 123.0(2) . . ?
C43 C38 B1 122.2(3) . . ?
C38 C39 H39 117.9 . . ?
C40 C39 C38 124.1(4) . . ?
C40 C39 H39 117.9 . . ?
C39 C40 H40 119.9 . . ?
C41 C40 C39 120.3(5) . . ?
C41 C40 H40 119.9 . . ?
C40 C41 H41 120.6 . . ?
C40 C41 C42 118.7(4) . . ?
C42 C41 H41 120.6 . . ?
C41 C42 H42 119.7 . . ?
C43 C42 C41 120.6(4) . . ?
C43 C42 H42 119.7 . . ?
C38 C43 H43 119.2 . . ?
C42 C43 C38 121.6(4) . . ?
C42 C43 H43 119.2 . . ?
C45 C44 B1 123.1(2) . . ?
C49 C44 C45 114.8(2) . . ?
C49 C44 B1 121.7(2) . . ?
C44 C45 H45 118.3 . . ?
C46 C45 C44 123.4(3) . . ?
C46 C45 H45 118.3 . . ?
C45 C46 H46 120.0 . . ?
C47 C46 C45 120.0(3) . . ?
C47 C46 H46 120.0 . . ?
C46 C47 H47 120.5 . . ?
C46 C47 C48 119.1(3) . . ?
C48 C47 H47 120.5 . . ?
C47 C48 H48 119.7 . . ?
C47 C48 C49 120.7(3) . . ?
C49 C48 H48 119.7 . . ?
C44 C49 C48 122.0(3) . . ?
C44 C49 H49 119.0 . . ?
C48 C49 H49 119.0 . . ?
C51 C50 H50 118.7 . . ?
C51 C50 C55 122.5(3) . . ?
C55 C50 H50 118.7 . . ?
C50 C51 C52 115.4(2) . . ?
C50 C51 B1 124.3(2) . . ?
C52 C51 B1 120.2(2) . . ?
C51 C52 H52 118.7 . . ?
C53 C52 C51 122.5(3) . . ?
C53 C52 H52 118.7 . . ?
C52 C53 H53 119.9 . . ?
C54 C53 C52 120.3(3) . . ?
C54 C53 H53 119.9 . . ?
C53 C54 H54 120.3 . . ?
C53 C54 C55 119.4(3) . . ?
C55 C54 H54 120.3 . . ?
C50 C55 H55 120.1 . . ?
C54 C55 C50 119.8(3) . . ?
C54 C55 H55 120.1 . . ?
C32 B1 C44 102.03(17) . . ?
C38 B1 C32 112.41(19) . . ?
C38 B1 C44 113.29(19) . . ?
C38 B1 C51 105.21(17) . . ?
C51 B1 C32 111.60(18) . . ?
C51 B1 C44 112.54(19) . . ?

loop_
_geom_bond_atom_site_label_1
_geom_bond_atom_site_label_2
_geom_bond_distance
_geom_bond_site_symmetry_2
_geom_bond_publ_flag
Co1 O1 1.938(2) . ?
Co1 O2 2.063(2) . ?
Co1 N1 2.112(2) . ?
Co1 N2 2.123(2) . ?
Co1 N3 2.088(2) . ?
Co1 N4 2.0682(17) . ?
O1 C1 1.351(3) . ?
O2 C2 1.276(4) . ?
N1 C11 1.336(3) . ?
N1 C15 1.333(3) . ?
N2 C18 1.345(3) . ?
N2 C22 1.355(3) . ?
N3 C24 1.337(3) . ?
N3 C28 1.358(3) . ?
N4 C16 1.482(3) . ?
N4 C17 1.478(3) . ?
N4 C23 1.474(3) . ?
C1 C2 1.381(4) . ?
C1 C6 1.419(4) . ?
C2 C3 1.439(5) . ?
C3 H3 0.9300 . ?
C3 C4 1.385(5) . ?
C4 H4 0.9300 . ?
C4 C5 1.440(4) . ?
C5 C6 1.360(4) . ?
C5 C7 1.502(4) . ?
C6 H6 0.9300 . ?
C7 C8 1.546(6) . ?
C7 C9 1.524(5) . ?
C7 C10 1.482(6) . ?
C8 H8A 0.9600 . ?
C8 H8B 0.9600 . ?
C8 H8C 0.9600 . ?
C9 H9A 0.9600 . ?
C9 H9B 0.9600 . ?
C9 H9C 0.9600 . ?
C10 H10A 0.9600 . ?
C10 H10B 0.9600 . ?
C10 H10C 0.9600 . ?
C11 H11 0.9300 . ?
C11 C12 1.374(5) . ?
C11 C31 1.519(9) . ?
C12 H12 0.9300 . ?
C12 C13 1.347(6) . ?
C13 H13 0.9300 . ?
C13 C14 1.373(5) . ?
C14 H14 0.9300 . ?
C14 C15 1.380(4) . ?
C15 C16 1.505(3) . ?
C16 H16A 0.9700 . ?
C16 H16B 0.9700 . ?
C17 H17A 0.9700 . ?
C17 H17B 0.9700 . ?
C17 C18 1.491(3) . ?
C18 C19 1.375(3) . ?
C19 H19 0.9300 . ?
C19 C20 1.381(6) . ?
C20 H20 0.9300 . ?
C20 C21 1.345(6) . ?
C21 H21 0.9300 . ?
C21 C22 1.365(5) . ?
C22 H22 0.9300 . ?
C22 C30 1.480(6) . ?
C23 H23A 0.9700 . ?
C23 H23B 0.9700 . ?
C23 C24 1.507(3) . ?
C24 C25 1.383(4) . ?
C25 H25 0.9300 . ?
C25 C26 1.386(4) . ?
C26 H26 0.9300 . ?
C26 C27 1.342(5) . ?
C27 H27 0.9300 . ?
C27 C28 1.395(5) . ?
C28 H28 0.9300 . ?
C28 C29 1.509(6) . ?
C29 H29A 0.9600 . ?
C29 H29B 0.9600 . ?
C29 H29C 0.9600 . ?
C30 H30A 0.9600 . ?
C30 H30B 0.9600 . ?
C30 H30C 0.9600 . ?
C31 H31A 0.9600 . ?
C31 H31B 0.9600 . ?
C31 H31C 0.9600 . ?
C32 C33 1.398(4) . ?
C32 C37 1.391(4) . ?
C32 B1 1.643(3) . ?
C33 H33 0.9300 . ?
C33 C34 1.392(4) . ?
C34 H34 0.9300 . ?
C34 C35 1.365(6) . ?
C35 H35 0.9300 . ?
C35 C36 1.353(6) . ?
C36 H36 0.9300 . ?
C36 C37 1.398(4) . ?
C37 H37 0.9300 . ?
C38 C39 1.394(4) . ?
C38 C43 1.407(4) . ?
C38 B1 1.633(4) . ?
C39 H39 0.9300 . ?
C39 C40 1.383(5) . ?
C40 H40 0.9300 . ?
C40 C41 1.352(8) . ?
C41 H41 0.9300 . ?
C41 C42 1.399(8) . ?
C42 H42 0.9300 . ?
C42 C43 1.397(5) . ?
C43 H43 0.9300 . ?
C44 C45 1.392(4) . ?
C44 C49 1.389(4) . ?
C44 B1 1.650(3) . ?
C45 H45 0.9300 . ?
C45 C46 1.389(4) . ?
C46 H46 0.9300 . ?
C46 C47 1.358(5) . ?
C47 H47 0.9300 . ?
C47 C48 1.366(5) . ?
C48 H48 0.9300 . ?
C48 C49 1.402(4) . ?
C49 H49 0.9300 . ?
C50 H50 0.9300 . ?
C50 C51 1.389(4) . ?
C50 C55 1.397(4) . ?
C51 C52 1.399(3) . ?
C51 B1 1.642(3) . ?
C52 H52 0.9300 . ?
C52 C53 1.388(4) . ?
C53 H53 0.9300 . ?
C53 C54 1.364(5) . ?
C54 H54 0.9300 . ?
C54 C55 1.376(5) . ?
C55 H55 0.9300 . ?

loop_
_geom_torsion_atom_site_label_1
_geom_torsion_atom_site_label_2
_geom_torsion_atom_site_label_3
_geom_torsion_atom_site_label_4
_geom_torsion
_geom_torsion_site_symmetry_1
_geom_torsion_site_symmetry_2
_geom_torsion_site_symmetry_3
_geom_torsion_site_symmetry_4
_geom_torsion_publ_flag
Co1 O1 C1 C2 2.8(3) . . . . ?
Co1 O1 C1 C6 -178.1(2) . . . . ?
Co1 O2 C2 C1 1.0(3) . . . . ?
Co1 O2 C2 C3 -178.6(2) . . . . ?
Co1 N1 C11 C12 -170.5(3) . . . . ?
Co1 N1 C11 C31 -1.9(9) . . . . ?
Co1 N1 C15 C14 171.4(2) . . . . ?
Co1 N1 C15 C16 -12.3(3) . . . . ?
Co1 N2 C18 C17 25.1(2) . . . . ?
Co1 N2 C18 C19 -157.4(2) . . . . ?
Co1 N2 C22 C21 156.0(3) . . . . ?
Co1 N2 C22 C30 -19.5(6) . . . . ?
Co1 N3 C24 C23 -4.8(3) . . . . ?
Co1 N3 C24 C25 173.1(2) . . . . ?
Co1 N3 C28 C27 -170.1(2) . . . . ?
Co1 N3 C28 C29 14.8(4) . . . . ?
Co1 N4 C16 C15 -32.8(2) . . . . ?
Co1 N4 C17 C18 32.7(2) . . . . ?
Co1 N4 C23 C24 41.5(2) . . . . ?
O1 C1 C2 O2 -2.6(4) . . . . ?
O1 C1 C2 C3 177.0(3) . . . . ?
O1 C1 C6 C5 -178.9(3) . . . . ?
O2 C2 C3 C4 -178.0(3) . . . . ?
N1 C11 C12 C13 -0.2(8) . . . . ?
N1 C15 C16 N4 30.8(3) . . . . ?
N2 C18 C19 C20 -3.3(4) . . . . ?
N3 C24 C25 C26 -0.9(4) . . . . ?
N4 C17 C18 N2 -40.2(3) . . . . ?
N4 C17 C18 C19 142.4(2) . . . . ?
N4 C23 C24 N3 -25.0(3) . . . . ?
N4 C23 C24 C25 157.0(2) . . . . ?
C1 C2 C3 C4 2.4(4) . . . . ?
C2 C1 C6 C5 0.2(4) . . . . ?
C2 C3 C4 C5 -0.9(5) . . . . ?
C3 C4 C5 C6 -1.1(4) . . . . ?
C3 C4 C5 C7 178.2(3) . . . . ?
C4 C5 C6 C1 1.4(4) . . . . ?
C4 C5 C7 C8 -178.8(4) . . . . ?
C4 C5 C7 C9 61.0(4) . . . . ?
C4 C5 C7 C10 -63.9(5) . . . . ?
C6 C1 C2 O2 178.3(3) . . . . ?
C6 C1 C2 C3 -2.1(4) . . . . ?
C6 C5 C7 C8 0.4(6) . . . . ?
C6 C5 C7 C9 -119.8(4) . . . . ?
C6 C5 C7 C10 115.3(5) . . . . ?
C7 C5 C6 C1 -177.8(3) . . . . ?
C11 N1 C15 C14 -0.9(4) . . . . ?
C11 N1 C15 C16 175.4(3) . . . . ?
C11 C12 C13 C14 0.5(8) . . . . ?
C12 C13 C14 C15 -0.9(7) . . . . ?
C13 C14 C15 N1 1.2(5) . . . . ?
C13 C14 C15 C16 -175.0(4) . . . . ?
C14 C15 C16 N4 -152.8(3) . . . . ?
C15 N1 C11 C12 0.4(6) . . . . ?
C15 N1 C11 C31 169.0(8) . . . . ?
C16 N4 C17 C18 -86.2(2) . . . . ?
C16 N4 C23 C24 159.7(2) . . . . ?
C17 N4 C16 C15 85.6(2) . . . . ?
C17 N4 C23 C24 -75.3(2) . . . . ?
C17 C18 C19 C20 174.0(3) . . . . ?
C18 N2 C22 C21 -1.9(5) . . . . ?
C18 N2 C22 C30 -177.5(5) . . . . ?
C18 C19 C20 C21 -0.1(5) . . . . ?
C19 C20 C21 C22 2.4(6) . . . . ?
C20 C21 C22 N2 -1.4(6) . . . . ?
C20 C21 C22 C30 174.2(5) . . . . ?
C22 N2 C18 C17 -173.2(2) . . . . ?
C22 N2 C18 C19 4.3(4) . . . . ?
C23 N4 C16 C15 -149.8(2) . . . . ?
C23 N4 C17 C18 148.75(18) . . . . ?
C23 C24 C25 C26 176.9(3) . . . . ?
C24 N3 C28 C27 5.0(4) . . . . ?
C24 N3 C28 C29 -170.2(3) . . . . ?
C24 C25 C26 C27 2.3(5) . . . . ?
C25 C26 C27 C28 0.0(5) . . . . ?
C26 C27 C28 N3 -3.7(5) . . . . ?
C26 C27 C28 C29 171.4(4) . . . . ?
C28 N3 C24 C23 179.4(2) . . . . ?
C28 N3 C24 C25 -2.7(4) . . . . ?
C31 C11 C12 C13 -169.5(8) . . . . ?
C32 C33 C34 C35 1.0(4) . . . . ?
C33 C32 C37 C36 1.0(4) . . . . ?
C33 C32 B1 C38 150.1(2) . . . . ?
C33 C32 B1 C44 -88.3(2) . . . . ?
C33 C32 B1 C51 32.1(3) . . . . ?
C33 C34 C35 C36 0.2(5) . . . . ?
C34 C35 C36 C37 -0.7(5) . . . . ?
C35 C36 C37 C32 0.1(5) . . . . ?
C37 C32 C33 C34 -1.5(4) . . . . ?
C37 C32 B1 C38 -39.0(3) . . . . ?
C37 C32 B1 C44 82.7(3) . . . . ?
C37 C32 B1 C51 -157.0(2) . . . . ?
C38 C39 C40 C41 0.4(6) . . . . ?
C39 C38 C43 C42 1.3(4) . . . . ?
C39 C38 B1 C32 -30.9(3) . . . . ?
C39 C38 B1 C44 -145.9(2) . . . . ?
C39 C38 B1 C51 90.7(3) . . . . ?
C39 C40 C41 C42 0.8(6) . . . . ?
C40 C41 C42 C43 -0.9(6) . . . . ?
C41 C42 C43 C38 -0.2(5) . . . . ?
C43 C38 C39 C40 -1.4(4) . . . . ?
C43 C38 B1 C32 153.7(2) . . . . ?
C43 C38 B1 C44 38.7(3) . . . . ?
C43 C38 B1 C51 -84.7(3) . . . . ?
C44 C45 C46 C47 0.7(6) . . . . ?
C45 C44 C49 C48 -0.9(4) . . . . ?
C45 C44 B1 C32 -98.2(3) . . . . ?
C45 C44 B1 C38 22.9(3) . . . . ?
C45 C44 B1 C51 142.1(2) . . . . ?
C45 C46 C47 C48 -1.8(6) . . . . ?
C46 C47 C48 C49 1.6(6) . . . . ?
C47 C48 C49 C44 -0.2(5) . . . . ?
C49 C44 C45 C46 0.7(5) . . . . ?
C49 C44 B1 C32 73.7(3) . . . . ?
C49 C44 B1 C38 -165.3(2) . . . . ?
C49 C44 B1 C51 -46.1(3) . . . . ?
C50 C51 C52 C53 0.4(4) . . . . ?
C50 C51 B1 C32 -135.0(2) . . . . ?
C50 C51 B1 C38 102.9(3) . . . . ?
C50 C51 B1 C44 -20.9(3) . . . . ?
C51 C50 C55 C54 0.8(5) . . . . ?
C51 C52 C53 C54 0.4(4) . . . . ?
C52 C51 B1 C32 50.1(3) . . . . ?
C52 C51 B1 C38 -72.1(3) . . . . ?
C52 C51 B1 C44 164.1(2) . . . . ?
C52 C53 C54 C55 -0.6(4) . . . . ?
C53 C54 C55 C50 0.0(5) . . . . ?
C55 C50 C51 C52 -1.0(4) . . . . ?
C55 C50 C51 B1 -176.2(3) . . . . ?
B1 C32 C33 C34 170.0(2) . . . . ?
B1 C32 C37 C36 -170.5(2) . . . . ?
B1 C38 C39 C40 -177.1(3) . . . . ?
B1 C38 C43 C42 177.1(3) . . . . ?
B1 C44 C45 C46 173.0(3) . . . . ?
B1 C44 C49 C48 -173.4(3) . . . . ?
B1 C51 C52 C53 175.8(2) . . . . ?
